data_4067070
loop_
_publ_author_name
'Singh, Pradhumn'
'Singh, Ajai K.'

_publ_section_title
;
 Transfer Hydrogenation of Ketones and Catalytic Oxidation of Alcohols
 with Half-Sandwich Complexes of Ruthenium(II) Designed Using Benzene and
 Tridentate (S, N, E) Type Ligands (E = S, Se, Te)
;
_journal_issue 23
_journal_name_full Organometallics
_journal_page_first 6433
_journal_paper_doi 10.1021/om100807b
_journal_volume 29
_journal_year 2010
_chemical_formula_moiety 'C23 H25 N O Ru S Te, 0.5(C3 H4 N), 2(F6 P)'
_chemical_formula_sum 'C24.5 H27 F12 N1.5 O P2 Ru S Te'
_chemical_formula_weight 909.15
_chemical_name_systematic
; 
 ? 
;
_space_group_IT_number 15
_symmetry_cell_setting monoclinic
_symmetry_space_group_name_Hall '-C 2yc'
_symmetry_space_group_name_H-M 'C 1 2/c 1'
_atom_sites_solution_hydrogens geom
_atom_sites_solution_primary direct
_atom_sites_solution_secondary difmap
_cell_angle_alpha 90.00
_cell_angle_beta 109.987(3)
_cell_angle_gamma 90.00
_cell_formula_units_Z 8
_cell_length_a 21.614(4)
_cell_length_b 11.1952(19)
_cell_length_c 27.619(5)
_cell_measurement_reflns_used 6835
_cell_measurement_temperature 298(2)
_cell_measurement_theta_max 28.29
_cell_measurement_theta_min 2.34
_cell_volume 6280.5(19)
_computing_cell_refinement 'Bruker SMART'
_computing_data_collection 'Bruker SMART'
_computing_data_reduction 'Bruker SAINT'
_computing_molecular_graphics 'Bruker SHELXTL'
_computing_publication_material 'Bruker SHELXTL'
_computing_structure_refinement 'SHELXL-97 (Sheldrick, 1997)'
_computing_structure_solution 'SHELXS-97 (Sheldrick, 1990)'
_diffrn_ambient_temperature 298(2)
_diffrn_measured_fraction_theta_full 0.985
_diffrn_measured_fraction_theta_max 0.985
_diffrn_measurement_device_type 'CCD area detector'
_diffrn_measurement_method 'phi and omega scans'
_diffrn_radiation_monochromator graphite
_diffrn_radiation_source 'fine-focus sealed tube'
_diffrn_radiation_type MoK\a
_diffrn_radiation_wavelength 0.71073
_diffrn_reflns_av_R_equivalents 0.0311
_diffrn_reflns_av_sigmaI/netI 0.0232
_diffrn_reflns_limit_h_max 25
_diffrn_reflns_limit_h_min -25
_diffrn_reflns_limit_k_max 13
_diffrn_reflns_limit_k_min -13
_diffrn_reflns_limit_l_max 32
_diffrn_reflns_limit_l_min -32
_diffrn_reflns_number 28205
_diffrn_reflns_theta_full 25.00
_diffrn_reflns_theta_max 25.00
_diffrn_reflns_theta_min 1.57
_exptl_absorpt_coefficient_mu 1.673
_exptl_absorpt_correction_T_max 0.759
_exptl_absorpt_correction_T_min 0.653
_exptl_absorpt_correction_type multi-scan
_exptl_absorpt_process_details '(SADABS; Sheldrick, 1996)'
_exptl_crystal_colour orange
_exptl_crystal_density_diffrn 1.923
_exptl_crystal_density_meas 1.923
_exptl_crystal_density_method 'not measured'
_exptl_crystal_description block
_exptl_crystal_F_000 3540.0
_exptl_crystal_size_max 0.463
_exptl_crystal_size_mid 0.215
_exptl_crystal_size_min 0.167
_refine_diff_density_max 0.919
_refine_diff_density_min -0.971
_refine_diff_density_rms 0.094
_refine_ls_extinction_method none
_refine_ls_goodness_of_fit_ref 1.073
_refine_ls_hydrogen_treatment constr
_refine_ls_matrix_type full
_refine_ls_number_parameters 400
_refine_ls_number_reflns 5540
_refine_ls_number_restraints 0
_refine_ls_restrained_S_all 1.073
_refine_ls_R_factor_all 0.0513
_refine_ls_R_factor_gt 0.0464
_refine_ls_shift/su_max 0.005
_refine_ls_shift/su_mean 0.001
_refine_ls_structure_factor_coef Fsqd
_refine_ls_weighting_details 'calc w=1/[\s^2^(Fo^2^)+(0.0520P)^2^+35.5696P] where P=(Fo^2^+2Fc^2^)/3'
_refine_ls_weighting_scheme calc
_refine_ls_wR_factor_gt 0.1130
_refine_ls_wR_factor_ref 0.1159
_reflns_number_gt 4950
_reflns_number_total 5540
_reflns_threshold_expression >2sigma(I)
_cod_data_source_file om100807b_si_002.cif
_cod_data_source_block Complex_3
_cod_depositor_comments
;
The following automatic conversions were performed:

'_symmetry_cell_setting' value 'Monoclinic' changed to 'monoclinic'
according to /home/saulius/struct/CIF-dictionaries/cif_core.dic
dictionary named 'cif_core.dic' version 2.4.1 from 2010-06-29.

Automatic conversion script
Id: cif_fix_values 1715 2011-07-08 13:25:40Z adriana 

2021-05-03
Z value and formula fixed to values more according to usual
chemical conventions.                 miguel
;
_cod_original_formula_sum 'C49 H54 F24 N3 O2 P4 Ru2 S2 Te2'
_cod_original_formula_weight 1818.31
_cod_original_formula_moiety '2(C23 H25 N O Ru S Te), C3 H4 N, 4(F6 P)'
_cod_original_formula_units_Z 4
_cod_original_cell_volume 6280.7(18)
_cod_original_sg_symbol_H-M C2/c
_cod_database_code 4067070

loop_
_symmetry_equiv_pos_as_xyz
'x, y, z'
'-x, y, -z+1/2'
'x+1/2, y+1/2, z'
'-x+1/2, y+1/2, -z+1/2'
'-x, -y, -z'
'x, -y, z-1/2'
'-x+1/2, -y+1/2, -z'
'x+1/2, -y+1/2, z-1/2'

loop_
_atom_site_label
_atom_site_type_symbol
_atom_site_fract_x
_atom_site_fract_y
_atom_site_fract_z
_atom_site_U_iso_or_equiv
_atom_site_adp_type
_atom_site_occupancy
_atom_site_symmetry_multiplicity
_atom_site_calc_flag
_atom_site_refinement_flags
Ru1 Ru 0.22273(2) 0.46078(4) 0.130360(16) 0.04588(14) Uani 1 1 d .
Te1 Te 0.237622(17) 0.37133(3) 0.047239(13) 0.05018(14) Uani 1 1 d .
S1 S 0.32857(7) 0.39663(13) 0.18091(5) 0.0532(3) Uani 1 1 d .
O1 O -0.0357(2) 0.2206(4) -0.1076(2) 0.0798(13) Uani 1 1 d .
N1 N 0.2685(2) 0.6049(4) 0.10932(16) 0.0470(10) Uani 1 1 d .
C1 C 0.1209(3) 0.2138(5) -0.0003(2) 0.0560(14) Uani 1 1 d .
H1 H 0.1465 0.1623 0.0251 0.067 Uiso 1 1 calc R
C2 C 0.0606(3) 0.1748(5) -0.0344(2) 0.0559(14) Uani 1 1 d .
H2 H 0.0459 0.0979 -0.0317 0.067 Uiso 1 1 calc R
C3 C 0.0233(3) 0.2504(5) -0.0718(2) 0.0560(14) Uani 1 1 d .
C4 C -0.0639(4) 0.1091(7) -0.1018(3) 0.091(2) Uani 1 1 d .
H4A H -0.0367 0.0452 -0.1064 0.137 Uiso 1 1 calc R
H4B H -0.1071 0.1024 -0.1271 0.137 Uiso 1 1 calc R
H4C H -0.0667 0.1042 -0.0679 0.137 Uiso 1 1 calc R
C5 C 0.0460(3) 0.3647(6) -0.0759(3) 0.0708(18) Uani 1 1 d .
H5 H 0.0210 0.4152 -0.1020 0.085 Uiso 1 1 calc R
C6 C 0.1050(3) 0.4040(5) -0.0417(3) 0.0639(16) Uani 1 1 d .
H6 H 0.1193 0.4814 -0.0442 0.077 Uiso 1 1 calc R
C7 C 0.1430(3) 0.3282(5) -0.0037(2) 0.0478(12) Uani 1 1 d .
C8 C 0.2521(3) 0.5459(6) 0.0205(2) 0.0616(16) Uani 1 1 d .
H8A H 0.2970 0.5532 0.0210 0.074 Uiso 1 1 calc R
H8B H 0.2227 0.5566 -0.0147 0.074 Uiso 1 1 calc R
C9 C 0.2387(3) 0.6412(6) 0.0544(2) 0.0615(16) Uani 1 1 d .
H9A H 0.2574 0.7166 0.0489 0.074 Uiso 1 1 calc R
H9B H 0.1916 0.6518 0.0457 0.074 Uiso 1 1 calc R
C10 C 0.3177(3) 0.6656(5) 0.1376(2) 0.0502(13) Uani 1 1 d .
H10 H 0.3298 0.7315 0.1224 0.060 Uiso 1 1 calc R
C11 C 0.3564(3) 0.6417(5) 0.1913(2) 0.0490(12) Uani 1 1 d .
C12 C 0.3907(3) 0.7379(6) 0.2202(2) 0.0622(15) Uani 1 1 d .
H12 H 0.3869 0.8130 0.2050 0.075 Uiso 1 1 calc R
C13 C 0.4303(3) 0.7233(7) 0.2710(2) 0.0709(18) Uani 1 1 d .
H13 H 0.4522 0.7885 0.2901 0.085 Uiso 1 1 calc R
C14 C 0.4371(4) 0.6127(8) 0.2931(3) 0.083(2) Uani 1 1 d .
H14 H 0.4635 0.6033 0.3274 0.100 Uiso 1 1 calc R
C15 C 0.4055(3) 0.5149(7) 0.2653(2) 0.0738(19) Uani 1 1 d .
H15 H 0.4111 0.4397 0.2805 0.089 Uiso 1 1 calc R
C16 C 0.3650(3) 0.5297(5) 0.2141(2) 0.0525(13) Uani 1 1 d .
C17 C 0.3846(3) 0.3686(6) 0.1459(3) 0.0719(18) Uani 1 1 d .
H17A H 0.3828 0.4342 0.1231 0.108 Uiso 1 1 calc R
H17B H 0.3719 0.2964 0.1263 0.108 Uiso 1 1 calc R
H17C H 0.4286 0.3604 0.1699 0.108 Uiso 1 1 calc R
C18 C 0.1316(6) 0.5578(11) 0.1204(6) 0.124(4) Uani 1 1 d .
H18 H 0.1198 0.6296 0.0989 0.148 Uiso 1 1 calc R
C19 C 0.1751(6) 0.5644(13) 0.1748(7) 0.138(6) Uani 1 1 d .
H19 H 0.1934 0.6405 0.1910 0.165 Uiso 1 1 calc R
C20 C 0.1945(5) 0.4586(18) 0.1994(4) 0.126(5) Uani 1 1 d .
H20 H 0.2293 0.4590 0.2333 0.151 Uiso 1 1 calc R
C21 C 0.1766(6) 0.3541(12) 0.1751(5) 0.112(3) Uani 1 1 d .
H21 H 0.1992 0.2816 0.1921 0.135 Uiso 1 1 calc R
C22 C 0.1388(5) 0.3467(10) 0.1279(6) 0.108(3) Uani 1 1 d .
H22 H 0.1335 0.2693 0.1104 0.130 Uiso 1 1 calc R
C23 C 0.1145(3) 0.4454(14) 0.0998(4) 0.103(3) Uani 1 1 d .
H23 H 0.0924 0.4374 0.0625 0.123 Uiso 1 1 calc R
P1 P 0.44161(8) 0.73103(14) 0.05894(6) 0.0574(4) Uani 1 1 d .
P2 P 0.25965(10) 0.01691(17) 0.14230(7) 0.0734(5) Uani 1 1 d .
F1 F 0.37192(19) 0.7894(4) 0.05120(17) 0.0927(13) Uani 1 1 d .
F2 F 0.4731(3) 0.8164(5) 0.1057(2) 0.1265(18) Uani 1 1 d .
F3 F 0.4279(2) 0.6333(4) 0.09612(19) 0.0970(14) Uani 1 1 d .
F4 F 0.4095(4) 0.6447(6) 0.0128(2) 0.147(2) Uani 1 1 d .
F5 F 0.5109(2) 0.6737(5) 0.0681(2) 0.1225(19) Uani 1 1 d .
F6 F 0.4543(3) 0.8273(5) 0.0220(2) 0.1152(17) Uani 1 1 d .
F7 F 0.2021(6) 0.0655(8) 0.1511(8) 0.321(9) Uani 1 1 d .
F8 F 0.3080(6) 0.0555(13) 0.1894(3) 0.319(9) Uani 1 1 d .
F9 F 0.2724(4) 0.1319(5) 0.1158(4) 0.182(4) Uani 1 1 d .
F10 F 0.3117(5) -0.0410(6) 0.1239(4) 0.214(5) Uani 1 1 d .
F11 F 0.2124(6) -0.0313(16) 0.0950(3) 0.307(9) Uani 1 1 d .
F12 F 0.2491(4) -0.0966(6) 0.1703(3) 0.148(2) Uani 1 1 d .
N2 N 0.5000 0.242(2) 0.2500 0.42(3) Uani 1 2 d S
C24 C 0.493(6) 0.040(3) 0.276(3) 0.55(6) Uani 1 1 d .
H24A H 0.4487 0.0173 0.2743 0.657 Uiso 1 1 calc R
H24B H 0.5278 0.0173 0.3069 0.657 Uiso 1 1 calc R
C25 C 0.5000 0.153(3) 0.2500 0.33(3) Uani 1 2 d S

loop_
_atom_site_aniso_label
_atom_site_aniso_U_11
_atom_site_aniso_U_22
_atom_site_aniso_U_33
_atom_site_aniso_U_23
_atom_site_aniso_U_13
_atom_site_aniso_U_12
Ru1 0.0433(3) 0.0528(3) 0.0447(2) -0.00397(18) 0.01915(19) -0.00084(18)
Te1 0.0449(2) 0.0601(2) 0.0464(2) -0.00880(16) 0.01678(16) 0.00045(16)
S1 0.0567(8) 0.0499(8) 0.0478(7) 0.0054(6) 0.0111(6) 0.0025(6)
O1 0.056(3) 0.072(3) 0.093(3) -0.004(3) 0.002(2) -0.005(2)
N1 0.050(3) 0.044(2) 0.044(2) 0.0022(19) 0.012(2) 0.002(2)
C1 0.060(3) 0.056(3) 0.050(3) 0.001(3) 0.016(3) 0.004(3)
C2 0.060(3) 0.048(3) 0.063(3) -0.005(3) 0.024(3) -0.001(3)
C3 0.045(3) 0.054(3) 0.066(4) -0.009(3) 0.016(3) 0.003(3)
C4 0.077(5) 0.085(5) 0.099(6) -0.031(4) 0.014(4) -0.026(4)
C5 0.058(4) 0.058(4) 0.083(5) 0.011(3) 0.006(3) 0.010(3)
C6 0.059(4) 0.044(3) 0.082(4) 0.006(3) 0.016(3) 0.003(3)
C7 0.042(3) 0.054(3) 0.046(3) -0.009(2) 0.014(2) -0.001(2)
C8 0.060(4) 0.077(4) 0.044(3) 0.005(3) 0.014(3) -0.022(3)
C9 0.064(4) 0.063(4) 0.046(3) 0.015(3) 0.004(3) -0.004(3)
C10 0.052(3) 0.047(3) 0.051(3) 0.002(2) 0.016(3) -0.001(2)
C11 0.047(3) 0.053(3) 0.049(3) -0.006(2) 0.018(2) -0.001(2)
C12 0.060(4) 0.063(4) 0.061(4) -0.011(3) 0.017(3) -0.005(3)
C13 0.066(4) 0.087(5) 0.056(4) -0.020(3) 0.016(3) -0.014(4)
C14 0.081(5) 0.110(6) 0.047(3) -0.007(4) 0.005(3) -0.008(4)
C15 0.078(4) 0.083(5) 0.047(3) 0.006(3) 0.005(3) -0.003(4)
C16 0.052(3) 0.064(4) 0.041(3) 0.000(2) 0.014(2) 0.000(3)
C17 0.058(4) 0.077(4) 0.076(4) -0.011(3) 0.018(3) 0.017(3)
C18 0.091(7) 0.117(8) 0.202(13) 0.042(9) 0.101(8) 0.055(7)
C19 0.105(9) 0.134(10) 0.220(16) -0.108(11) 0.116(11) -0.036(7)
C20 0.087(7) 0.246(16) 0.065(5) -0.034(8) 0.054(5) -0.019(10)
C21 0.104(8) 0.148(10) 0.114(8) 0.036(8) 0.074(7) -0.001(7)
C22 0.080(6) 0.107(7) 0.170(11) -0.032(8) 0.085(7) -0.030(6)
C23 0.040(4) 0.192(12) 0.084(5) -0.032(7) 0.031(4) 0.006(6)
P1 0.0515(8) 0.0581(9) 0.0599(9) 0.0083(7) 0.0156(7) 0.0012(7)
P2 0.0857(13) 0.0629(10) 0.0700(11) 0.0101(9) 0.0244(10) 0.0042(9)
F1 0.066(2) 0.107(3) 0.106(3) 0.043(3) 0.029(2) 0.024(2)
F2 0.132(4) 0.120(4) 0.099(3) -0.032(3) 0.003(3) -0.018(3)
F3 0.080(3) 0.095(3) 0.124(4) 0.053(3) 0.045(3) 0.016(2)
F4 0.188(6) 0.131(5) 0.106(4) -0.045(4) 0.029(4) -0.028(4)
F5 0.082(3) 0.112(4) 0.194(6) 0.053(4) 0.073(3) 0.035(3)
F6 0.131(4) 0.107(3) 0.138(4) 0.056(3) 0.085(4) 0.025(3)
F7 0.315(14) 0.121(6) 0.69(3) 0.076(11) 0.385(18) 0.075(7)
F8 0.353(15) 0.461(18) 0.094(5) -0.024(8) 0.013(7) -0.294(15)
F9 0.195(7) 0.104(4) 0.280(10) 0.093(5) 0.125(7) 0.027(4)
F10 0.305(12) 0.120(5) 0.322(12) 0.070(6) 0.242(11) 0.074(6)
F11 0.245(11) 0.52(2) 0.105(6) 0.046(9) -0.006(6) -0.196(14)
F12 0.178(6) 0.123(5) 0.153(5) 0.060(4) 0.069(5) -0.008(4)
N2 0.46(5) 0.133(17) 0.36(4) 0.000 -0.26(3) 0.000
C24 0.69(10) 0.31(4) 0.64(19) 0.04(5) 0.22(13) 0.06(7)
C25 0.36(5) 0.086(14) 0.34(4) 0.000 -0.15(4) 0.000

loop_
_atom_type_symbol
_atom_type_description
_atom_type_scat_dispersion_real
_atom_type_scat_dispersion_imag
_atom_type_scat_source
C C 0.0033 0.0016 'International Tables Vol C Tables 4.2.6.8 and 6.1.1.4'
H H 0.0000 0.0000 'International Tables Vol C Tables 4.2.6.8 and 6.1.1.4'
N N 0.0061 0.0033 'International Tables Vol C Tables 4.2.6.8 and 6.1.1.4'
O O 0.0106 0.0060 'International Tables Vol C Tables 4.2.6.8 and 6.1.1.4'
F F 0.0171 0.0103 'International Tables Vol C Tables 4.2.6.8 and 6.1.1.4'
P P 0.1023 0.0942 'International Tables Vol C Tables 4.2.6.8 and 6.1.1.4'
S S 0.1246 0.1234 'International Tables Vol C Tables 4.2.6.8 and 6.1.1.4'
Ru Ru -1.2594 0.8363 'International Tables Vol C Tables 4.2.6.8 and 6.1.1.4'
Te Te -0.5308 1.6751 'International Tables Vol C Tables 4.2.6.8 and 6.1.1.4'

loop_
_geom_angle_atom_site_label_1
_geom_angle_atom_site_label_2
_geom_angle_atom_site_label_3
_geom_angle
_geom_angle_site_symmetry_1
_geom_angle_site_symmetry_3
N1 Ru1 C18 94.3(3) . .
N1 Ru1 C19 96.1(4) . .
C18 Ru1 C19 39.5(5) . .
N1 Ru1 C21 159.2(4) . .
C18 Ru1 C21 77.1(4) . .
C19 Ru1 C21 65.1(5) . .
N1 Ru1 C20 123.6(5) . .
C18 Ru1 C20 66.9(5) . .
C19 Ru1 C20 36.1(5) . .
C21 Ru1 C20 35.6(5) . .
N1 Ru1 C22 155.4(4) . .
C18 Ru1 C22 65.5(4) . .
C19 Ru1 C22 77.5(4) . .
C21 Ru1 C22 34.0(4) . .
C20 Ru1 C22 63.2(5) . .
N1 Ru1 C23 119.9(4) . .
C18 Ru1 C23 36.6(4) . .
C19 Ru1 C23 67.4(4) . .
C21 Ru1 C23 62.9(4) . .
C20 Ru1 C23 76.0(4) . .
C22 Ru1 C23 35.6(4) . .
N1 Ru1 S1 86.74(12) . .
C18 Ru1 S1 151.7(5) . .
C19 Ru1 S1 112.2(5) . .
C21 Ru1 S1 92.1(3) . .
C20 Ru1 S1 89.1(3) . .
C22 Ru1 S1 117.8(4) . .
C23 Ru1 S1 153.4(4) . .
N1 Ru1 Te1 80.72(12) . .
C18 Ru1 Te1 117.1(4) . .
C19 Ru1 Te1 156.4(6) . .
C21 Ru1 Te1 120.1(4) . .
C20 Ru1 Te1 155.6(5) . .
C22 Ru1 Te1 95.6(3) . .
C23 Ru1 Te1 93.8(2) . .
S1 Ru1 Te1 91.01(4) . .
C7 Te1 C8 101.6(2) . .
C7 Te1 Ru1 106.91(14) . .
C8 Te1 Ru1 91.65(17) . .
C16 S1 C17 99.2(3) . .
C16 S1 Ru1 102.69(19) . .
C17 S1 Ru1 115.3(2) . .
C3 O1 C4 117.6(5) . .
C10 N1 C9 117.2(5) . .
C10 N1 Ru1 128.2(4) . .
C9 N1 Ru1 114.6(3) . .
C7 C1 C2 120.6(5) . .
C7 C1 H1 119.7 . .
C2 C1 H1 119.7 . .
C3 C2 C1 119.5(5) . .
C3 C2 H2 120.3 . .
C1 C2 H2 120.3 . .
O1 C3 C2 124.2(6) . .
O1 C3 C5 115.8(5) . .
C2 C3 C5 120.0(6) . .
O1 C4 H4A 109.5 . .
O1 C4 H4B 109.5 . .
H4A C4 H4B 109.5 . .
O1 C4 H4C 109.5 . .
H4A C4 H4C 109.5 . .
H4B C4 H4C 109.5 . .
C6 C5 C3 120.6(6) . .
C6 C5 H5 119.7 . .
C3 C5 H5 119.7 . .
C5 C6 C7 119.8(6) . .
C5 C6 H6 120.1 . .
C7 C6 H6 120.1 . .
C6 C7 C1 119.5(5) . .
C6 C7 Te1 123.8(4) . .
C1 C7 Te1 116.5(4) . .
C9 C8 Te1 110.4(4) . .
C9 C8 H8A 109.6 . .
Te1 C8 H8A 109.6 . .
C9 C8 H8B 109.6 . .
Te1 C8 H8B 109.6 . .
H8A C8 H8B 108.1 . .
N1 C9 C8 109.3(5) . .
N1 C9 H9A 109.8 . .
C8 C9 H9A 109.8 . .
N1 C9 H9B 109.8 . .
C8 C9 H9B 109.8 . .
H9A C9 H9B 108.3 . .
N1 C10 C11 126.3(5) . .
N1 C10 H10 116.8 . .
C11 C10 H10 116.8 . .
C16 C11 C12 118.4(5) . .
C16 C11 C10 124.8(5) . .
C12 C11 C10 116.7(5) . .
C13 C12 C11 120.9(6) . .
C13 C12 H12 119.6 . .
C11 C12 H12 119.6 . .
C14 C13 C12 119.8(6) . .
C14 C13 H13 120.1 . .
C12 C13 H13 120.1 . .
C13 C14 C15 120.9(6) . .
C13 C14 H14 119.5 . .
C15 C14 H14 119.5 . .
C14 C15 C16 119.4(7) . .
C14 C15 H15 120.3 . .
C16 C15 H15 120.3 . .
C11 C16 C15 120.6(6) . .
C11 C16 S1 123.6(4) . .
C15 C16 S1 115.8(5) . .
S1 C17 H17A 109.5 . .
S1 C17 H17B 109.5 . .
H17A C17 H17B 109.5 . .
S1 C17 H17C 109.5 . .
H17A C17 H17C 109.5 . .
H17B C17 H17C 109.5 . .
C23 C18 C19 116.9(10) . .
C23 C18 Ru1 72.5(5) . .
C19 C18 Ru1 70.3(5) . .
C23 C18 H18 121.3 . .
C19 C18 H18 121.3 . .
Ru1 C18 H18 121.3 . .
C20 C19 C18 116.4(10) . .
C20 C19 Ru1 72.2(5) . .
C18 C19 Ru1 70.1(5) . .
C20 C19 H19 121.6 . .
C18 C19 H19 121.6 . .
Ru1 C19 H19 121.6 . .
C21 C20 C19 121.7(11) . .
C21 C20 Ru1 72.1(5) . .
C19 C20 Ru1 71.6(6) . .
C21 C20 H20 118.6 . .
C19 C20 H20 118.6 . .
Ru1 C20 H20 118.6 . .
C22 C21 C20 122.7(12) . .
C22 C21 Ru1 73.5(5) . .
C20 C21 Ru1 72.4(6) . .
C22 C21 H21 118.2 . .
C20 C21 H21 118.2 . .
Ru1 C21 H21 118.2 . .
C21 C22 C23 121.3(11) . .
C21 C22 Ru1 72.5(6) . .
C23 C22 Ru1 72.3(5) . .
C21 C22 H22 119.0 . .
C23 C22 H22 119.0 . .
Ru1 C22 H22 119.0 . .
C22 C23 C18 120.9(10) . .
C22 C23 Ru1 72.0(5) . .
C18 C23 Ru1 70.8(5) . .
C22 C23 H23 118.9 . .
C18 C23 H23 118.9 . .
Ru1 C23 H23 118.9 . .
F4 P1 F2 179.0(4) . .
F4 P1 F5 90.7(4) . .
F2 P1 F5 89.7(3) . .
F4 P1 F6 91.3(4) . .
F2 P1 F6 89.6(3) . .
F5 P1 F6 91.0(3) . .
F4 P1 F1 90.5(3) . .
F2 P1 F1 89.1(3) . .
F5 P1 F1 178.5(3) . .
F6 P1 F1 89.9(2) . .
F4 P1 F3 88.4(3) . .
F2 P1 F3 90.7(3) . .
F5 P1 F3 89.5(3) . .
F6 P1 F3 179.4(3) . .
F1 P1 F3 89.6(2) . .
F8 P2 F7 97.8(10) . .
F8 P2 F11 175.8(10) . .
F7 P2 F11 84.9(9) . .
F8 P2 F10 92.2(8) . .
F7 P2 F10 170.0(9) . .
F11 P2 F10 85.1(8) . .
F8 P2 F12 88.9(5) . .
F7 P2 F12 86.7(5) . .
F11 P2 F12 88.0(6) . .
F10 P2 F12 93.9(4) . .
F8 P2 F9 89.2(6) . .
F7 P2 F9 94.0(5) . .
F11 P2 F9 93.9(6) . .
F10 P2 F9 85.7(4) . .
F12 P2 F9 178.0(5) . .
C25 C24 C24 58(2) . 2_655
C25 C24 H24A 117.9 . .
C24 C24 H24A 117.9 2_655 .
C25 C24 H24B 117.9 . .
C24 C24 H24B 119.00 2_655 .
H24A C24 H24B 115.1 . .
N2 C25 C24 148(2) . 2_655
N2 C25 C24 148(2) . .
C24 C25 C24 63(4) 2_655 .

loop_
_geom_bond_atom_site_label_1
_geom_bond_atom_site_label_2
_geom_bond_distance
_geom_bond_site_symmetry_2
Ru1 N1 2.077(4) .
Ru1 C18 2.183(8) .
Ru1 C19 2.186(8) .
Ru1 C21 2.189(8) .
Ru1 C20 2.193(8) .
Ru1 C22 2.201(8) .
Ru1 C23 2.205(7) .
Ru1 S1 2.3484(15) .
Ru1 Te1 2.6234(6) .
Te1 C7 2.104(5) .
Te1 C8 2.148(6) .
S1 C16 1.786(6) .
S1 C17 1.816(7) .
O1 C3 1.361(7) .
O1 C4 1.423(9) .
N1 C10 1.277(7) .
N1 C9 1.487(7) .
C1 C7 1.382(8) .
C1 C2 1.391(8) .
C1 H1 0.9300 .
C2 C3 1.366(8) .
C2 H2 0.9300 .
C3 C5 1.388(9) .
C4 H4A 0.9600 .
C4 H4B 0.9600 .
C4 H4C 0.9600 .
C5 C6 1.374(9) .
C5 H5 0.9300 .
C6 C7 1.381(8) .
C6 H6 0.9300 .
C8 C9 1.512(9) .
C8 H8A 0.9700 .
C8 H8B 0.9700 .
C9 H9A 0.9700 .
C9 H9B 0.9700 .
C10 C11 1.458(7) .
C10 H10 0.9300 .
C11 C16 1.388(8) .
C11 C12 1.394(8) .
C12 C13 1.381(9) .
C12 H12 0.9300 .
C13 C14 1.366(10) .
C13 H13 0.9300 .
C14 C15 1.376(10) .
C14 H14 0.9300 .
C15 C16 1.395(8) .
C15 H15 0.9300 .
C17 H17A 0.9600 .
C17 H17B 0.9600 .
C17 H17C 0.9600 .
C18 C23 1.379(16) .
C18 C19 1.477(18) .
C18 H18 0.9800 .
C19 C20 1.358(18) .
C19 H19 0.9800 .
C20 C21 1.339(17) .
C20 H20 0.9800 .
C21 C22 1.284(15) .
C21 H21 0.9800 .
C22 C23 1.348(15) .
C22 H22 0.9800 .
C23 H23 0.9800 .
P1 F4 1.561(5) .
P1 F2 1.563(5) .
P1 F5 1.568(4) .
P1 F6 1.571(4) .
P1 F1 1.588(4) .
P1 F3 1.596(4) .
P2 F8 1.428(7) .
P2 F7 1.452(8) .
P2 F11 1.458(9) .
P2 F10 1.527(7) .
P2 F12 1.545(6) .
P2 F9 1.552(6) .
N2 C25 1.00(3) .
C24 C25 1.49(4) .
C24 C24 1.56(12) 2_655
C24 H24A 0.9700 .
C24 H24B 0.9700 .
C25 C24 1.49(4) 2_655

loop_
_geom_torsion_atom_site_label_1
_geom_torsion_atom_site_label_2
_geom_torsion_atom_site_label_3
_geom_torsion_atom_site_label_4
_geom_torsion
_geom_torsion_site_symmetry_1
N1 Ru1 Te1 C7 -120.9(2) .
C18 Ru1 Te1 C7 -30.9(4) .
C19 Ru1 Te1 C7 -37.0(9) .
C21 Ru1 Te1 C7 59.5(4) .
C20 Ru1 Te1 C7 62.6(8) .
C22 Ru1 Te1 C7 34.5(4) .
C23 Ru1 Te1 C7 -1.2(4) .
S1 Ru1 Te1 C7 152.54(17) .
N1 Ru1 Te1 C8 -18.3(2) .
C18 Ru1 Te1 C8 71.8(4) .
C19 Ru1 Te1 C8 65.7(9) .
C21 Ru1 Te1 C8 162.2(4) .
C20 Ru1 Te1 C8 165.2(8) .
C22 Ru1 Te1 C8 137.1(4) .
C23 Ru1 Te1 C8 101.4(4) .
S1 Ru1 Te1 C8 -104.81(17) .
N1 Ru1 S1 C16 47.3(2) .
C18 Ru1 S1 C16 -45.7(7) .
C19 Ru1 S1 C16 -48.0(5) .
C21 Ru1 S1 C16 -111.9(5) .
C20 Ru1 S1 C16 -76.4(5) .
C22 Ru1 S1 C16 -135.2(4) .
C23 Ru1 S1 C16 -131.5(6) .
Te1 Ru1 S1 C16 127.94(19) .
N1 Ru1 S1 C17 -59.5(3) .
C18 Ru1 S1 C17 -152.4(7) .
C19 Ru1 S1 C17 -154.7(5) .
C21 Ru1 S1 C17 141.4(5) .
C20 Ru1 S1 C17 176.8(6) .
C22 Ru1 S1 C17 118.1(4) .
C23 Ru1 S1 C17 121.8(6) .
Te1 Ru1 S1 C17 21.2(3) .
C18 Ru1 N1 C10 111.8(7) .
C19 Ru1 N1 C10 72.2(7) .
C21 Ru1 N1 C10 47.5(11) .
C20 Ru1 N1 C10 46.9(7) .
C22 Ru1 N1 C10 145.4(8) .
C23 Ru1 N1 C10 139.5(5) .
S1 Ru1 N1 C10 -39.8(5) .
Te1 Ru1 N1 C10 -131.4(5) .
C18 Ru1 N1 C9 -67.0(6) .
C19 Ru1 N1 C9 -106.7(6) .
C21 Ru1 N1 C9 -131.4(10) .
C20 Ru1 N1 C9 -132.0(5) .
C22 Ru1 N1 C9 -33.5(9) .
C23 Ru1 N1 C9 -39.4(5) .
S1 Ru1 N1 C9 141.3(4) .
Te1 Ru1 N1 C9 49.7(4) .
C7 C1 C2 C3 0.5(9) .
C4 O1 C3 C2 8.0(9) .
C4 O1 C3 C5 -173.7(6) .
C1 C2 C3 O1 178.8(6) .
C1 C2 C3 C5 0.7(9) .
O1 C3 C5 C6 180.0(6) .
C2 C3 C5 C6 -1.7(10) .
C3 C5 C6 C7 1.6(11) .
C5 C6 C7 C1 -0.5(9) .
C5 C6 C7 Te1 174.8(5) .
C2 C1 C7 C6 -0.5(9) .
C2 C1 C7 Te1 -176.1(4) .
C8 Te1 C7 C6 -1.7(5) .
Ru1 Te1 C7 C6 93.6(5) .
C8 Te1 C7 C1 173.6(4) .
Ru1 Te1 C7 C1 -91.0(4) .
C7 Te1 C8 C9 99.9(4) .
Ru1 Te1 C8 C9 -7.7(4) .
C10 N1 C9 C8 111.6(6) .
Ru1 N1 C9 C8 -69.4(5) .
Te1 C8 C9 N1 42.7(6) .
C9 N1 C10 C11 -176.3(5) .
Ru1 N1 C10 C11 4.8(8) .
N1 C10 C11 C16 27.5(9) .
N1 C10 C11 C12 -157.2(6) .
C16 C11 C12 C13 -2.5(9) .
C10 C11 C12 C13 -178.2(6) .
C11 C12 C13 C14 1.3(10) .
C12 C13 C14 C15 0.6(12) .
C13 C14 C15 C16 -1.2(12) .
C12 C11 C16 C15 1.9(9) .
C10 C11 C16 C15 177.2(6) .
C12 C11 C16 S1 -176.0(4) .
C10 C11 C16 S1 -0.8(8) .
C14 C15 C16 C11 -0.1(10) .
C14 C15 C16 S1 178.0(6) .
C17 S1 C16 C11 78.4(5) .
Ru1 S1 C16 C11 -40.3(5) .
C17 S1 C16 C15 -99.6(5) .
Ru1 S1 C16 C15 141.7(5) .
N1 Ru1 C18 C23 137.5(7) .
C19 Ru1 C18 C23 -128.1(10) .
C21 Ru1 C18 C23 -61.7(7) .
C20 Ru1 C18 C23 -97.6(8) .
C22 Ru1 C18 C23 -27.8(6) .
S1 Ru1 C18 C23 -131.4(9) .
Te1 Ru1 C18 C23 55.8(7) .
N1 Ru1 C18 C19 -94.4(8) .
C21 Ru1 C18 C19 66.4(8) .
C20 Ru1 C18 C19 30.5(7) .
C22 Ru1 C18 C19 100.3(8) .
C23 Ru1 C18 C19 128.1(10) .
S1 Ru1 C18 C19 -3.4(12) .
Te1 Ru1 C18 C19 -176.2(7) .
C23 C18 C19 C20 0.2(12) .
Ru1 C18 C19 C20 -57.2(8) .
C23 C18 C19 Ru1 57.4(7) .
N1 Ru1 C19 C20 -142.9(8) .
C18 Ru1 C19 C20 127.8(10) .
C21 Ru1 C19 C20 27.7(7) .
C22 Ru1 C19 C20 61.3(8) .
C23 Ru1 C19 C20 97.2(8) .
S1 Ru1 C19 C20 -53.9(8) .
Te1 Ru1 C19 C20 136.4(11) .
N1 Ru1 C19 C18 89.3(7) .
C21 Ru1 C19 C18 -100.1(7) .
C20 Ru1 C19 C18 -127.8(10) .
C22 Ru1 C19 C18 -66.5(7) .
C23 Ru1 C19 C18 -30.6(7) .
S1 Ru1 C19 C18 178.3(6) .
Te1 Ru1 C19 C18 8.6(15) .
C18 C19 C20 C21 2.0(14) .
Ru1 C19 C20 C21 -54.1(9) .
C18 C19 C20 Ru1 56.1(7) .
N1 Ru1 C20 C21 179.6(7) .
C18 Ru1 C20 C21 100.4(8) .
C19 Ru1 C20 C21 133.5(11) .
C22 Ru1 C20 C21 27.2(7) .
C23 Ru1 C20 C21 62.8(8) .
S1 Ru1 C20 C21 -94.9(8) .
Te1 Ru1 C20 C21 -4.5(14) .
N1 Ru1 C20 C19 46.1(9) .
C18 Ru1 C20 C19 -33.2(7) .
C21 Ru1 C20 C19 -133.5(11) .
C22 Ru1 C20 C19 -106.4(8) .
C23 Ru1 C20 C19 -70.7(8) .
S1 Ru1 C20 C19 131.6(8) .
Te1 Ru1 C20 C19 -138.0(10) .
C19 C20 C21 C22 -2.1(15) .
Ru1 C20 C21 C22 -56.1(8) .
C19 C20 C21 Ru1 53.9(9) .
N1 Ru1 C21 C22 132.4(10) .
C18 Ru1 C21 C22 65.1(8) .
C19 Ru1 C21 C22 105.1(9) .
C20 Ru1 C21 C22 133.3(11) .
C23 Ru1 C21 C22 29.0(7) .
S1 Ru1 C21 C22 -141.3(8) .
Te1 Ru1 C21 C22 -48.9(8) .
N1 Ru1 C21 C20 -0.9(15) .
C18 Ru1 C21 C20 -68.1(8) .
C19 Ru1 C21 C20 -28.1(7) .
C22 Ru1 C21 C20 -133.3(11) .
C23 Ru1 C21 C20 -104.2(8) .
S1 Ru1 C21 C20 85.5(8) .
Te1 Ru1 C21 C20 177.9(7) .
C20 C21 C22 C23 -0.1(14) .
Ru1 C21 C22 C23 -55.7(8) .
C20 C21 C22 Ru1 55.6(8) .
N1 Ru1 C22 C21 -140.9(9) .
C18 Ru1 C22 C21 -103.7(8) .
C19 Ru1 C22 C21 -63.8(9) .
C20 Ru1 C22 C21 -28.3(8) .
C23 Ru1 C22 C21 -132.2(10) .
S1 Ru1 C22 C21 45.0(8) .
Te1 Ru1 C22 C21 139.1(8) .
N1 Ru1 C22 C23 -8.8(12) .
C18 Ru1 C22 C23 28.5(6) .
C19 Ru1 C22 C23 68.4(8) .
C21 Ru1 C22 C23 132.2(10) .
C20 Ru1 C22 C23 103.8(7) .
S1 Ru1 C22 C23 177.1(5) .
Te1 Ru1 C22 C23 -88.7(6) .
C21 C22 C23 C18 2.4(13) .
Ru1 C22 C23 C18 -53.3(7) .
C21 C22 C23 Ru1 55.8(8) .
C19 C18 C23 C22 -2.4(12) .
Ru1 C18 C23 C22 53.9(7) .
C19 C18 C23 Ru1 -56.3(7) .
N1 Ru1 C23 C22 175.8(6) .
C18 Ru1 C23 C22 -133.2(9) .
C19 Ru1 C23 C22 -100.4(8) .
C21 Ru1 C23 C22 -27.7(6) .
C20 Ru1 C23 C22 -63.3(7) .
S1 Ru1 C23 C22 -5.6(10) .
Te1 Ru1 C23 C22 94.3(6) .
N1 Ru1 C23 C18 -51.0(8) .
C19 Ru1 C23 C18 32.9(7) .
C21 Ru1 C23 C18 105.5(8) .
C20 Ru1 C23 C18 70.0(8) .
C22 Ru1 C23 C18 133.2(9) .
S1 Ru1 C23 C18 127.6(9) .
Te1 Ru1 C23 C18 -132.5(7) .
C24 C24 C25 N2 180.000(15) 2_655
